data_9000792
loop_
_publ_author_name
'Gordon, W. A.'
'Peacor, D. R.'
'Brown, P. E.'
'Essene, E. J.'
'Allard, L. F.'

_publ_section_title
;Exsolution relationship in a clinopyroxene of average composition
 Ca0.43Mn0.69Mg0.82Si2O6: X-ray diffraction and analytical electron microscopy
;
_journal_name_full 'American Mineralogist'
_journal_page_first 127
_journal_page_last 141
_journal_volume 66
_journal_year 1981
_chemical_formula_sum 'Mg0.52 Mn0.48 O3 Si'
_chemical_name_mineral Kanoite
_space_group_IT_number 14
_symmetry_space_group_name_Hall '-P 2ybc'
_symmetry_space_group_name_H-M 'P 1 21/c 1'
_cell_angle_alpha 90
_cell_angle_beta 108.6
_cell_angle_gamma 90
_cell_length_a 9.78
_cell_length_b 8.93
_cell_length_c 5.32
_cell_formula_units_Z 8
_cell_volume 440.356
_database_code_amcsd 0000806
_exptl_crystal_density_diffrn 3.472
_cod_original_formula_sum '(Mg.52 Mn.48) Si O3'
_cod_database_code 9000792

loop_
_space_group_symop_operation_xyz
x,y,z
x,1/2-y,1/2+z
-x,1/2+y,1/2-z
-x,-y,-z

loop_
_atom_site_aniso_label
_atom_site_aniso_U_11
_atom_site_aniso_U_22
_atom_site_aniso_U_33
_atom_site_aniso_U_12
_atom_site_aniso_U_13
_atom_site_aniso_U_23
Mg1 0.00566 0.00687 0.00927 0.00042 0.00047 0.00091
Mn1 0.00566 0.00687 0.00927 0.00042 0.00047 0.00091
Mn2 0.01001 0.01252 0.01352 0.00126 0.00142 0.00091
Mg2 0.01001 0.01252 0.01352 0.00126 0.00142 0.00091
Si1a 0.00740 0.00768 0.01236 -0.00084 0.00260 -0.00137
Si1b 0.00696 0.00848 0.01236 -0.00042 0.00260 -0.00137
O1a 0.00827 0.00929 0.01777 0.00084 0.00379 0.00205
O1b 0.01088 0.00889 0.01494 0.00042 0.00450 0.00228
O2a 0.01349 0.01050 0.01597 -0.00335 0.00379 -0.00274
O2b 0.00827 0.01535 0.01868 -0.00168 0.00213 -0.00388
O3a 0.00914 0.01656 0.01674 -0.00294 0.00284 0.00388
O3b 0.01001 0.01778 0.01443 0.00168 0.00118 0.00776

loop_
_atom_site_label
_atom_site_fract_x
_atom_site_fract_y
_atom_site_fract_z
_atom_site_occupancy
Mg1 0.25050 0.65440 0.23570 0.90000
Mn1 0.25050 0.65440 0.23570 0.10000
Mn2 0.25340 0.02350 0.23320 0.86000
Mg2 0.25340 0.02350 0.23320 0.14000
Si1a 0.04130 0.34110 0.27100 1.00000
Si1b 0.54660 0.83880 0.24080 1.00000
O1a 0.86740 0.33830 0.16520 1.00000
O1b 0.37260 0.83820 0.13670 1.00000
O2a 0.11810 0.50090 0.32550 1.00000
O2b 0.62390 0.99160 0.35890 1.00000
O3a 0.10340 0.25900 0.57070 1.00000
O3b 0.60380 0.71610 0.49010 1.00000

loop_
_cod_related_entry_id
_cod_related_entry_database
_cod_related_entry_code
1 AMCSD 0000806
